data_4310363
loop_
_publ_author_name
'Katherine N. Crowder'
'Stephanie J. Garcia'
'Rebekah L. Burr'
'J. Micah North'
'Mike H. Wilson'
'Brian L. Conley'
'Phillip E. Fanwick'
'Peter S. White'
'Karl D. Sienerth'
'Robert M. Granger'

_publ_contact_author
;
     P.E. Fanwick
     Department of Chemistry
     Purdue University
     W. Lafayette
     IN 47907
     USA
;
_publ_contact_author_email fanwick@.xray.chem.purdue.edu
_publ_contact_author_fax '(317) 494 0239'
_publ_contact_author_phone '(317) 494 4572'
_publ_section_title
;
 Synthesis of Pt(dpk)Cl4 and the Reversible Hydration to
 Pt(dpk-O-OH)Cl3.H-phenCl: X-ray, Spectroscopic, and Electrochemical
 Characterization
;
_journal_name_full 'Inorganic Chemistry'
_journal_page_first 72
_journal_page_last 78
_journal_paper_doi 10.1021/ic035102f
_journal_volume 43
_journal_year 2004
_chemical_formula_sum 'C23 H18 Cl4 N4 O2 Pt'
_chemical_formula_weight 719.33
_chemical_name_systematic ' ?'
_space_group_IT_number 2
_symmetry_cell_setting triclinic
_symmetry_space_group_name_Hall '-P 1'
_symmetry_space_group_name_H-M 'P -1'
_atom_type_scat_source International_Tables_for_Xray_Crystallography
_audit_creation_date 14-03-96
_audit_creation_method from_MolEN_master_file_using_cif_in
_cell_angle_alpha 100.346(12)
_cell_angle_beta 95.190(10)
_cell_angle_gamma 115.117(13)
_cell_formula_units_Z 2
_cell_length_a 8.2320(11)
_cell_length_b 8.7139(14)
_cell_length_c 19.097(2)
_cell_measurement_reflns_used 25
_cell_measurement_temperature 295
_cell_measurement_theta_max 21
_cell_measurement_theta_min 19
_cell_volume 1198.6(3)
_computing_cell_refinement CAD4_(Enraf-Nonius,_1977)
_computing_data_collection CAD4_(Enraf-Nonius,_1977)
_computing_data_reduction PROCESS_MolEN_(Fair,_1990)
_computing_molecular_graphics ORTEP_(Johnson,_1976)
_computing_publication_material CIF_VAX_MolEN_(Fair,_1990)
_computing_structure_refinement LSFM_MolEN_(Fair,_1990)
_computing_structure_solution Direct_methods_(SIR,_Burla_et_al.,_1989)
_diffrn_ambient_temperature 295
_diffrn_measurement_device Enraf_Nonius_CAD4
_diffrn_measurement_method Enraf_Nonius_CAD4
_diffrn_radiation_type Mo-K\a
_diffrn_radiation_wavelength 0.71073
_diffrn_reflns_av_R_equivalents 0.031
_diffrn_reflns_limit_h_max 0
_diffrn_reflns_limit_h_min -10
_diffrn_reflns_limit_k_max 11
_diffrn_reflns_limit_k_min -10
_diffrn_reflns_limit_l_max 25
_diffrn_reflns_limit_l_min -24
_diffrn_reflns_number 6061
_diffrn_reflns_theta_max 27.82
_diffrn_reflns_theta_min 2.68
_diffrn_standards_interval_time 83
_diffrn_standards_number 3
_exptl_absorpt_coefficient_mu 6.393
_exptl_absorpt_correction_T_max 0.3752
_exptl_absorpt_correction_T_min 0.2458
_exptl_absorpt_correction_type refined_empirical_(Walker_&_Stuart,_1983)
_exptl_crystal_colour yellow
_exptl_crystal_density_diffrn 1.99
_exptl_crystal_description plate
_exptl_crystal_F_000 692
_exptl_crystal_size_max 0.25
_exptl_crystal_size_mid 0.20
_exptl_crystal_size_min 0.13
_refine_diff_density_max 1.91
_refine_diff_density_min -0.26
_refine_ls_extinction_method none
_refine_ls_goodness_of_fit_obs 1.190
_refine_ls_hydrogen_treatment
;
Chemically significant hydrogens refined isotropically
Others not refined, U=1.3*Ueq of bonding atom
;
_refine_ls_matrix_type full
_refine_ls_number_parameters 315
_refine_ls_number_reflns 4767
_refine_ls_R_factor_all 0.044
_refine_ls_R_factor_obs 0.031
_refine_ls_shift/esd_max 0.011
_refine_ls_structure_factor_coef F
_refine_ls_weighting_details 'w = 4Fo^2^/ (\s^2^(Fo^2^) + 0.0016 Fo^4^)'
_refine_ls_weighting_scheme calc
_refine_ls_wR_factor_obs 0.038
_reflns_number_observed 4767
_reflns_number_total 5669
_reflns_observed_criterion >3.0\s(I)
_cod_data_source_file ic035102fsi20030917_050934.cif
_cod_data_source_block DPKPHE
_cod_depositor_comments
;
The following automatic conversions were performed:

'_refine_ls_weighting_scheme' value '4Fo^2^/ (\s^2^(Fo^2^) + 0.0016
Fo^4^)' was changed to 'calc'. New tag '_refine_ls_weighting_details'
was created. The value of the new tag was set to 'w = 4Fo^2^/
(\s^2^(Fo^2^) + 0.0016 Fo^4^)'.

Automatic conversion script
Id: cif_fix_values 3143 2015-03-26 13:38:13Z robertas 
;
_cod_original_cell_volume 1198.6(7)
_cod_original_formula_sum 'C23 H18 Cl4 N4 O2 Pt1'
_cod_database_code 4310363

loop_
_symmetry_equiv_pos_as_xyz
x,y,z
-x,-y,-z

loop_
_atom_site_aniso_label
_atom_site_aniso_U_11
_atom_site_aniso_U_22
_atom_site_aniso_U_33
_atom_site_aniso_U_12
_atom_site_aniso_U_13
_atom_site_aniso_U_23
Pt 0.02824(6) 0.02569(6) 0.03092(7) 0.01138(4) 0.00463(5) 0.00676(5)
Cl(1) 0.0451(5) 0.0383(4) 0.0486(6) 0.0245(3) 0.0050(5) 0.0063(4)
Cl(2) 0.0580(6) 0.0405(5) 0.0573(7) 0.0193(4) 0.0252(5) 0.0231(5)
Cl(3) 0.0386(6) 0.0419(6) 0.0509(7) 0.0088(5) -0.0041(5) -0.0028(5)
Cl(10) 0.0911(7) 0.0557(5) 0.0462(7) 0.0470(4) 0.0226(6) 0.0157(5)
O(1) 0.0351(13) 0.0303(12) 0.0334(15) 0.0145(10) -0.0001(12) 0.0082(11)
O(2) 0.0400(15) 0.0352(14) 0.0350(16) 0.0116(12) 0.0049(13) 0.0007(13)
N(12) 0.0315(15) 0.0292(14) 0.042(2) 0.0138(11) 0.0088(15) 0.0120(14)
N(22) 0.0250(15) 0.0320(15) 0.0295(17) 0.0089(12) 0.0023(13) 0.0064(13)
N(101) 0.058(2) 0.0459(18) 0.048(2) 0.0299(14) 0.0065(19) 0.0116(17)
N(112) 0.0452(18) 0.0439(17) 0.045(2) 0.0248(13) 0.0142(16) 0.0147(16)
C(1) 0.0326(18) 0.0266(17) 0.032(2) 0.0114(13) 0.0025(16) 0.0055(15)
C(11) 0.0341(18) 0.0328(17) 0.0297(19) 0.0157(13) 0.0079(16) 0.0118(15)
C(13) 0.0288(19) 0.044(2) 0.053(3) 0.0154(15) 0.0060(19) 0.0182(19)
C(14) 0.036(2) 0.054(2) 0.068(3) 0.0239(16) 0.011(2) 0.023(2)
C(15) 0.048(2) 0.0495(19) 0.065(3) 0.0344(14) 0.022(2) 0.025(2)
C(16) 0.048(2) 0.0363(18) 0.041(2) 0.0235(14) 0.0104(19) 0.0135(17)
C(21) 0.0272(17) 0.0353(18) 0.035(2) 0.0147(13) 0.0018(16) 0.0098(16)
C(23) 0.040(2) 0.050(2) 0.032(2) 0.0215(16) 0.0051(18) 0.0063(19)
C(24) 0.050(3) 0.065(3) 0.034(2) 0.021(2) 0.014(2) 0.016(2)
C(25) 0.050(3) 0.066(3) 0.048(3) 0.014(2) 0.015(2) 0.030(2)
C(26) 0.040(2) 0.039(2) 0.047(3) 0.0109(18) 0.008(2) 0.0148(19)
C(102) 0.069(3) 0.057(3) 0.055(3) 0.035(2) 0.006(3) 0.010(2)
C(103) 0.056(3) 0.069(3) 0.049(3) 0.026(2) 0.009(3) 0.007(3)
C(104) 0.055(3) 0.088(3) 0.045(3) 0.038(2) 0.012(2) 0.027(2)
C(105) 0.051(2) 0.068(2) 0.047(3) 0.0365(17) 0.019(2) 0.027(2)
C(106) 0.068(3) 0.074(3) 0.063(3) 0.0458(19) 0.016(2) 0.035(2)
C(107) 0.083(3) 0.064(2) 0.086(4) 0.0530(18) 0.039(3) 0.045(2)
C(108) 0.062(2) 0.051(2) 0.061(3) 0.0365(16) 0.032(2) 0.026(2)
C(109) 0.086(3) 0.043(2) 0.070(3) 0.0396(18) 0.037(3) 0.016(2)
C(110) 0.077(3) 0.047(3) 0.058(3) 0.025(2) 0.025(3) 0.008(3)
C(111) 0.059(3) 0.057(3) 0.046(3) 0.028(2) 0.014(2) 0.010(2)
C(113) 0.0436(19) 0.0481(19) 0.037(2) 0.0296(14) 0.0167(17) 0.0175(17)
C(114) 0.044(2) 0.056(2) 0.046(2) 0.0321(15) 0.0190(18) 0.0220(19)

loop_
_atom_site_label
_atom_site_fract_x
_atom_site_fract_y
_atom_site_fract_z
_atom_site_U_iso_or_equiv
_atom_site_thermal_displace_type
_atom_site_calc_flag
Pt 0.59436(2) 0.81849(2) 0.351733(10) 0.02863(4) Uani ?
Cl(1) 0.41952(16) 0.96800(15) 0.35791(7) 0.0428(3) Uani ?
Cl(2) 0.76400(19) 0.97499(16) 0.27705(8) 0.0504(4) Uani ?
Cl(3) 0.80018(18) 1.01741(18) 0.45431(8) 0.0500(4) Uani ?
Cl(10) 0.4136(2) 0.28688(17) 0.11000(8) 0.0581(4) Uani ?
O(1) 0.4134(4) 0.6217(4) 0.27035(17) 0.0334(9) Uani ?
O(2) 0.2820(5) 0.3200(4) 0.24833(18) 0.0399(10) Uani ?
N(12) 0.7235(5) 0.6645(5) 0.3387(2) 0.0337(11) Uani ?
N(22) 0.4366(5) 0.6548(5) 0.4088(2) 0.0306(10) Uani ?
N(101) 0.1326(6) 0.2644(5) -0.0711(3) 0.0486(14) Uani ?
N(112) 0.3468(5) 0.5510(5) 0.0420(2) 0.0419(12) Uani ?
C(1) 0.4078(6) 0.4750(5) 0.2945(2) 0.0315(12) Uani ?
C(11) 0.6055(6) 0.4991(5) 0.3062(2) 0.0312(12) Uani ?
C(13) 0.9041(6) 0.7165(6) 0.3552(3) 0.0413(14) Uani ?
C(14) 0.9690(7) 0.5954(7) 0.3383(3) 0.0501(16) Uani ?
C(15) 0.8504(7) 0.4240(6) 0.3055(3) 0.0472(15) Uani ?
C(16) 0.6636(7) 0.3714(6) 0.2889(3) 0.0393(14) Uani ?
C(21) 0.3554(6) 0.4888(6) 0.3687(3) 0.0322(12) Uani ?
C(23) 0.4063(7) 0.6980(7) 0.4758(3) 0.0405(14) Uani ?
C(24) 0.2920(8) 0.5698(8) 0.5049(3) 0.0505(18) Uani ?
C(25) 0.2079(8) 0.4005(8) 0.4663(3) 0.0560(19) Uani ?
C(26) 0.2370(7) 0.3561(7) 0.3960(3) 0.0438(15) Uani ?
C(102) 0.0266(9) 0.1310(8) -0.1255(4) 0.0588(19) Uani ?
C(103) -0.0908(8) 0.1372(9) -0.1818(4) 0.060(2) Uani ?
C(104) -0.0940(8) 0.2898(9) -0.1823(3) 0.0589(19) Uani ?
C(105) 0.0171(7) 0.4387(7) -0.1267(3) 0.0489(16) Uani ?
C(106) 0.0217(8) 0.6047(8) -0.1219(4) 0.0602(18) Uani ?
C(107) 0.1299(8) 0.7437(7) -0.0678(4) 0.0651(19) Uani ?
C(108) 0.2465(7) 0.7305(7) -0.0103(3) 0.0508(16) Uani ?
C(109) 0.3617(8) 0.8691(7) 0.0476(4) 0.0604(18) Uani ?
C(110) 0.4676(9) 0.8459(8) 0.1009(4) 0.062(2) Uani ?
C(111) 0.4552(8) 0.6813(8) 0.0974(3) 0.0533(18) Uani ?
C(113) 0.2414(6) 0.5666(6) -0.0130(3) 0.0380(13) Uani ?
C(114) 0.1285(6) 0.4184(6) -0.0722(3) 0.0430(14) Uani ?
H(1) 0.329(8) 0.441(8) 0.041(3) 0.07(2) Uiso ?
H(2) 0.318(8) 0.315(8) 0.214(4) 0.07(2) Uiso ?
H(131) 0.9864 0.8371 0.3788 0.0532 Uiso calc
H(141) 1.0981 0.6309 0.3491 0.0639 Uiso calc
H(151) 0.8969 0.3396 0.2944 0.0604 Uiso calc
H(161) 0.5776 0.2516 0.2659 0.0513 Uiso calc
H(231) 0.4644 0.8190 0.5025 0.0535 Uiso calc
H(241) 0.2703 0.5993 0.5528 0.0657 Uiso calc
H(251) 0.1280 0.3104 0.4873 0.0722 Uiso calc
H(261) 0.1762 0.2375 0.3668 0.0578 Uiso calc
H(1021) 0.0285 0.0189 -0.1266 0.0749 Uiso calc
H(1031) -0.1667 0.0346 -0.2198 0.0779 Uiso calc
H(1041) -0.1728 0.2975 -0.2205 0.0758 Uiso calc
H(1061) -0.0561 0.6179 -0.1591 0.0769 Uiso calc
H(1071) 0.1286 0.8529 -0.0672 0.0841 Uiso calc
H(1091) 0.3678 0.9827 0.0503 0.0783 Uiso calc
H(1101) 0.5471 0.9429 0.1404 0.0803 Uiso calc
H(1111) 0.5267 0.6625 0.1349 0.0705 Uiso calc

loop_
_geom_angle_atom_site_label_1
_geom_angle_atom_site_label_2
_geom_angle_atom_site_label_3
_geom_angle
_geom_angle_publ_flag
Cl(1) Pt Cl(2) 92.55(5) ?
Cl(1) Pt Cl(3) 90.91(4) ?
Cl(1) Pt O(1) 93.50(9) ?
Cl(1) Pt N(12) 173.62(10) ?
Cl(1) Pt N(22) 91.00(10) ?
Cl(2) Pt Cl(3) 91.46(5) ?
Cl(2) Pt O(1) 94.70(9) ?
Cl(2) Pt N(12) 89.07(10) ?
Cl(2) Pt N(22) 173.43(10) ?
Cl(3) Pt O(1) 172.25(8) ?
Cl(3) Pt N(12) 95.23(11) ?
Cl(3) Pt N(22) 94.01(10) ?
O(1) Pt N(12) 80.21(13) ?
O(1) Pt N(22) 79.56(12) ?
N(12) Pt N(22) 86.81(14) ?
H(1) Cl(10) H(2) 108(2) ?
Pt O(1) C(1) 101.0(2) ?
C(1) O(2) H(2) 106(5) ?
Pt N(12) C(11) 111.0(3) ?
Pt N(12) C(13) 126.7(3) ?
C(11) N(12) C(13) 122.1(4) ?
Pt N(22) C(21) 110.4(3) ?
Pt N(22) C(23) 127.5(3) ?
C(21) N(22) C(23) 122.0(4) ?
C(102) N(101) C(114) 116.1(5) ?
C(111) N(112) C(113) 124.0(5) ?
C(111) N(112) H(1) 120(4) ?
C(113) N(112) H(1) 115(4) ?
O(1) C(1) O(2) 111.9(3) ?
O(1) C(1) C(11) 106.3(3) ?
O(1) C(1) C(21) 107.0(3) ?
O(2) C(1) C(11) 115.2(3) ?
O(2) C(1) C(21) 109.5(3) ?
C(11) C(1) C(21) 106.5(3) ?
N(12) C(11) C(1) 111.3(3) ?
N(12) C(11) C(16) 121.4(4) ?
C(1) C(11) C(16) 127.3(4) ?
N(12) C(13) C(14) 118.8(4) ?
C(13) C(14) C(15) 120.3(4) ?
C(14) C(15) C(16) 120.3(4) ?
C(11) C(16) C(15) 117.0(4) ?
N(22) C(21) C(1) 111.8(3) ?
N(22) C(21) C(26) 120.3(4) ?
C(1) C(21) C(26) 127.8(4) ?
N(22) C(23) C(24) 119.2(4) ?
C(23) C(24) C(25) 120.6(5) ?
C(24) C(25) C(26) 120.1(5) ?
C(21) C(26) C(25) 117.7(4) ?
N(101) C(102) C(103) 124.7(5) ?
C(102) C(103) C(104) 118.7(5) ?
C(103) C(104) C(105) 120.0(5) ?
C(104) C(105) C(106) 124.2(5) ?
C(104) C(105) C(114) 116.9(5) ?
C(106) C(105) C(114) 118.9(5) ?
C(105) C(106) C(107) 122.3(5) ?
C(106) C(107) C(108) 121.2(5) ?
C(107) C(108) C(109) 124.3(5) ?
C(107) C(108) C(113) 117.5(5) ?
C(109) C(108) C(113) 118.2(5) ?
C(108) C(109) C(110) 121.0(5) ?
C(109) C(110) C(111) 119.2(5) ?
N(112) C(111) C(110) 119.4(5) ?
N(112) C(113) C(108) 118.2(5) ?
N(112) C(113) C(114) 120.7(4) ?
C(108) C(113) C(114) 121.2(4) ?
N(101) C(114) C(105) 123.6(5) ?
N(101) C(114) C(113) 117.5(4) ?
C(105) C(114) C(113) 118.9(5) ?
Cl(10) H(1) N(112) 141(5) ?
Cl(10) H(2) O(2) 177(10) ?

loop_
_geom_bond_atom_site_label_1
_geom_bond_atom_site_label_2
_geom_bond_distance
_geom_bond_publ_flag
Pt Cl(1) 2.3130(11) ?
Pt Cl(2) 2.2992(12) ?
Pt Cl(3) 2.3236(11) ?
Pt O(1) 2.008(3) ?
Pt N(12) 2.033(3) ?
Pt N(22) 2.037(3) ?
Cl(10) H(1) 2.29(6) ?
Cl(10) H(2) 2.22(6) ?
O(1) C(1) 1.419(5) ?
O(2) C(1) 1.376(5) ?
O(2) H(2) 0.74(6) ?
N(12) C(11) 1.337(5) ?
N(12) C(13) 1.344(5) ?
N(22) C(21) 1.347(5) ?
N(22) C(23) 1.344(5) ?
N(101) C(102) 1.316(7) ?
N(101) C(114) 1.361(6) ?
N(112) C(111) 1.320(7) ?
N(112) C(113) 1.364(6) ?
N(112) H(1) 0.91(6) ?
C(1) C(11) 1.539(6) ?
C(1) C(21) 1.518(6) ?
C(11) C(16) 1.387(6) ?
C(13) C(14) 1.375(7) ?
C(14) C(15) 1.376(7) ?
C(15) C(16) 1.391(7) ?
C(21) C(26) 1.382(6) ?
C(23) C(24) 1.366(7) ?
C(24) C(25) 1.360(8) ?
C(25) C(26) 1.400(7) ?
C(102) C(103) 1.404(8) ?
C(103) C(104) 1.343(9) ?
C(104) C(105) 1.403(8) ?
C(105) C(106) 1.417(8) ?
C(105) C(114) 1.410(7) ?
C(106) C(107) 1.340(9) ?
C(107) C(108) 1.446(8) ?
C(108) C(109) 1.391(8) ?
C(108) C(113) 1.403(6) ?
C(109) C(110) 1.378(9) ?
C(110) C(111) 1.383(8) ?
C(113) C(114) 1.440(7) ?
